data_4002171
loop_
_publ_author_name
'Sene, Saad'
'B\'egu, Sylvie'
'Gervais, Christel'
'Renaudin, Guillaume'
'Mesbah, Adel'
'Smith, Mark E.'
'Mutin, P. Hubert'
'van der Lee, Arie'
'Nedelec, Jean-Marie'
'Bonhomme, Christian'
'Laurencin, Danielle'

_publ_section_title
;
 Intercalation of Benzoxaborolate Anions in Layered Double Hydroxides:
 Toward Hybrid Formulations for Benzoxaborole Drugs
;
_journal_issue 4
_journal_name_full 'Chemistry of Materials'
_journal_page_first 1242
_journal_paper_doi 10.1021/cm504181w
_journal_volume 27
_journal_year 2015
_chemical_formula_moiety 'H12 Mg O6, 2(C7 H8 B O3), 4(H2 O)'
_chemical_formula_sum 'C14 H36 B2 Mg O16'
_chemical_formula_weight 506.36
_space_group_IT_number 61
_symmetry_cell_setting orthorhombic
_symmetry_space_group_name_Hall '-P 2ac 2ab'
_symmetry_space_group_name_H-M 'P b c a'
_atom_sites_solution_hydrogens difmap
_atom_sites_solution_primary iterative
_cell_angle_alpha 90
_cell_angle_beta 90
_cell_angle_gamma 90
_cell_formula_units_Z 4
_cell_length_a 8.2365(3)
_cell_length_b 12.1468(5)
_cell_length_c 24.7923(11)
_cell_measurement_reflns_used 6413
_cell_measurement_temperature 175
_cell_measurement_theta_max 29.0129
_cell_measurement_theta_min 2.9753
_cell_volume 2480.40(18)
_computing_cell_refinement
;
CrysAlisPro, Oxford Diffraction Ltd.,
Version 1.171.34.40 (release 27-08-2010 CrysAlis171 .NET)
(compiled Aug 27 2010,11:50:40)
;
_computing_data_collection
;
CrysAlisPro, Oxford Diffraction Ltd.,
Version 1.171.34.40 (release 27-08-2010 CrysAlis171 .NET)
(compiled Aug 27 2010,11:50:40)
;
_computing_data_reduction
;
CrysAlisPro, Oxford Diffraction Ltd.,
Version 1.171.34.40 (release 27-08-2010 CrysAlis171 .NET)
(compiled Aug 27 2010,11:50:40)
;
_computing_molecular_graphics 'CAMERON (Watkin et al., 1996)'
_computing_publication_material 'CRYSTALS (Betteridge et al., 2003)'
_computing_structure_refinement 'CRYSTALS (Betteridge et al., 2003)'
_computing_structure_solution 'Superflip (Palatinus & Chapuis, 2007)'
_diffrn_ambient_temperature 175
_diffrn_detector_area_resol_mean 8.4205
_diffrn_measured_fraction_theta_full 0.984
_diffrn_measured_fraction_theta_max 0.900
_diffrn_measurement_details
;
  1 omega   75.00  109.00   1.0000   77.2300
omega____ theta____ kappa____ phi______ frames
    -       19.4101  142.0000  122.0000 34

  2 omega  -12.00   81.00   1.0000   77.2300
omega____ theta____ kappa____ phi______ frames
    -       19.4101   38.0000 -112.0000 93

  3 omega   50.00  116.00   1.0000   77.2300
omega____ theta____ kappa____ phi______ frames
    -       19.4101   77.0000   90.0000 66

  4 omega  -19.00   12.00   1.0000   77.2300
omega____ theta____ kappa____ phi______ frames
    -       19.4101   77.0000   30.0000 31

  5 omega  -59.00   67.00   1.0000   77.2300
omega____ theta____ kappa____ phi______ frames
    -      -22.5351   38.0000 -180.0000 126

;
_diffrn_measurement_device Serial
_diffrn_measurement_device_type 'Xcalibur, Sapphire2, large Be window'
_diffrn_measurement_method '\w scans'
_diffrn_orient_matrix_UB_11 0.0751905000
_diffrn_orient_matrix_UB_12 0.0281058000
_diffrn_orient_matrix_UB_13 0.0022303000
_diffrn_orient_matrix_UB_21 -0.0038245000
_diffrn_orient_matrix_UB_22 -0.0047823000
_diffrn_orient_matrix_UB_23 0.0284838000
_diffrn_orient_matrix_UB_31 0.0418273000
_diffrn_orient_matrix_UB_32 -0.0509620000
_diffrn_orient_matrix_UB_33 -0.0014194000
_diffrn_radiation_monochromator graphite
_diffrn_radiation_source 'Enhance (Mo) X-ray Source'
_diffrn_radiation_type 'Mo K\a'
_diffrn_radiation_wavelength 0.71073
_diffrn_reflns_av_R_equivalents 0.025
_diffrn_reflns_av_sigmaI/netI 0.0667
_diffrn_reflns_limit_h_max 10
_diffrn_reflns_limit_h_min -11
_diffrn_reflns_limit_k_max 16
_diffrn_reflns_limit_k_min -16
_diffrn_reflns_limit_l_max 33
_diffrn_reflns_limit_l_min -33
_diffrn_reflns_number 15245
_diffrn_reflns_theta_full 25.006
_diffrn_reflns_theta_max 29.077
_diffrn_reflns_theta_min 3.099
_exptl_absorpt_coefficient_mu 0.142
_exptl_absorpt_correction_T_max 1.00000
_exptl_absorpt_correction_T_min 0.95667
_exptl_absorpt_correction_type multi-scan
_exptl_absorpt_process_details
;
CrysAlisPro, Oxford Diffraction Ltd.,
Version 1.171.34.40 (release 27-08-2010 CrysAlis171 .NET)
(compiled Aug 27 2010,11:50:40)
Empirical absorption correction using spherical harmonics,
 implemented in SCALE3 ABSPACK scaling algorithm.
;
_exptl_crystal_colour colourless
_exptl_crystal_density_diffrn 1.356
_exptl_crystal_density_method 'not measured'
_exptl_crystal_description prism
_exptl_crystal_F_000 1080
_exptl_crystal_size_max 0.300
_exptl_crystal_size_mid 0.220
_exptl_crystal_size_min 0.150
_refine_diff_density_max 0.47
_refine_diff_density_min -0.29
_refine_ls_extinction_method None
_refine_ls_goodness_of_fit_ref 1.0070
_refine_ls_hydrogen_treatment refxyz
_refine_ls_matrix_type full
_refine_ls_number_parameters 205
_refine_ls_number_reflns 2991
_refine_ls_number_restraints 47
_refine_ls_R_factor_all 0.0481
_refine_ls_R_factor_gt 0.0362
_refine_ls_shift/su_max 0.0033233
_refine_ls_shift/su_mean 0.0000988
_refine_ls_structure_factor_coef Fsqd
_refine_ls_weighting_details
;
 Method= Modified Sheldrick 
 w=1/[\s^2^(F^2^) + ( 0.04P)^2^ + 1.33P] 
 ,where P=(max(Fo^2^,0) + 2Fc^2^)/3 
;
_refine_ls_weighting_scheme calc
_refine_ls_wR_factor_all 0.0874
_refine_ls_wR_factor_gt 0.0821
_refine_ls_wR_factor_ref 0.0874
_reflns_limit_h_max 11
_reflns_limit_h_min 0
_reflns_limit_k_max 16
_reflns_limit_k_min 0
_reflns_limit_l_max 33
_reflns_limit_l_min 0
_reflns_number_gt 2493
_reflns_number_total 2991
_reflns_threshold_expression I>2.0\s(I)
_oxford_diffrn_Wilson_B_factor 0.00
_oxford_diffrn_Wilson_scale 0.00
_oxford_refine_ls_r_factor_ref 0.0481
_oxford_refine_ls_scale 1.668(9)
_oxford_reflns_number_all 2991
_oxford_reflns_threshold_expression_ref I>-3.0\s(I)
_cod_data_source_file cm504181w_si_002.cif
_cod_data_source_block 1
_cod_depositor_comments 'Adding full bibliography for 4002171--4002173.cif.'
_cod_original_cell_volume 2480.39(18)
_cod_original_sg_symbol_H-M 'P b c a '
_cod_database_code 4002171
_cell_oxdiff_length_a 8.2356(3)
_cell_oxdiff_length_b 12.1467(4)
_cell_oxdiff_length_c 24.7953(11)
_cell_oxdiff_angle_alpha 89.959(3)
_cell_oxdiff_angle_beta 89.986(3)
_cell_oxdiff_angle_gamma 90.000(3)
_cell_oxdiff_volume 2480.39(16)
_montpellier_reflns_maxres 0.73
_montpellier_reflns_completeness_maxres 90.14
_montpellier_reflns_redundancy_maxres 4.87

loop_
_symmetry_equiv_pos_as_xyz
x,y,z
-x,-y,-z
x,-y+1/2,z+1/2
-x,y+1/2,-z+1/2
-x+1/2,-y,z+1/2
x+1/2,y,-z+1/2
x+1/2,-y+1/2,-z
-x+1/2,y+1/2,z

loop_
_atom_site_label
_atom_site_type_symbol
_atom_site_fract_x
_atom_site_fract_y
_atom_site_fract_z
_atom_site_U_iso_or_equiv
_atom_site_occupancy
_atom_site_adp_type
_atom_site_refinement_flags_posn
Mg1 Mg 0.5000 0.5000 0.5000 0.0159 1.0000 Uani S
O2 O 0.36476(11) 0.35864(7) 0.49407(4) 0.0190 1.0000 Uani D
H21 H 0.396(2) 0.3030(12) 0.4785(7) 0.0304 1.0000 Uiso D
H22 H 0.318(2) 0.3365(14) 0.5210(6) 0.0304 1.0000 Uiso D
O3 O 0.34110(12) 0.55642(8) 0.55811(4) 0.0232 1.0000 Uani D
H31 H 0.327(2) 0.6222(12) 0.5642(7) 0.0370 1.0000 Uiso D
H32 H 0.276(2) 0.5226(14) 0.5763(7) 0.0362 1.0000 Uiso D
O4 O 0.35217(12) 0.56663(8) 0.43947(4) 0.0234 1.0000 Uani D
H41 H 0.2643(19) 0.5944(14) 0.4457(7) 0.0363 1.0000 Uiso D
H42 H 0.394(2) 0.6035(14) 0.4147(7) 0.0353 1.0000 Uiso D
O5 O 0.20581(10) 0.27857(7) 0.57869(4) 0.0176 1.0000 Uani D
B6 B 0.05309(17) 0.33468(11) 0.59484(6) 0.0157 1.0000 Uani .
O7 O 0.09117(11) 0.45122(7) 0.61247(4) 0.0199 1.0000 Uani D
C8 C 0.0451(2) 0.47114(12) 0.66726(6) 0.0300 1.0000 Uani D
C9 C -0.03753(17) 0.36804(12) 0.68681(5) 0.0254 1.0000 Uani D
C10 C -0.03495(15) 0.28621(11) 0.64761(5) 0.0194 1.0000 Uani D
C11 C -0.10085(17) 0.18318(13) 0.65978(6) 0.0280 1.0000 Uani D
C12 C -0.17144(18) 0.16519(16) 0.71014(7) 0.0381 1.0000 Uani D
C13 C -0.1761(2) 0.24889(17) 0.74814(7) 0.0433 1.0000 Uani D
C14 C -0.1080(2) 0.35029(16) 0.73730(6) 0.0399 1.0000 Uani D
H141 H -0.1073(13) 0.4087(12) 0.7626(6) 0.0485 1.0000 Uiso D
H131 H -0.2270(13) 0.2359(12) 0.7811(6) 0.0520 1.0000 Uiso D
H121 H -0.2152(13) 0.0948(12) 0.7179(6) 0.0464 1.0000 Uiso D
H111 H -0.0962(12) 0.1239(11) 0.6335(5) 0.0331 1.0000 Uiso D
H81 H -0.0279(18) 0.5336(12) 0.6693(6) 0.0367 1.0000 Uiso D
H82 H 0.1457(17) 0.4893(12) 0.6885(6) 0.0378 1.0000 Uiso D
O15 O -0.05288(11) 0.33573(7) 0.54704(4) 0.0176 1.0000 Uani D
H151 H -0.009(2) 0.3549(14) 0.5187(6) 0.0280 1.0000 Uiso D
H51 H 0.2721(19) 0.2822(14) 0.6022(6) 0.0280 1.0000 Uiso D
O16 O 0.06551(12) 0.38547(8) 0.44216(4) 0.0242 1.0000 Uani D
H161 H 0.1607(18) 0.3957(16) 0.4485(7) 0.0384 1.0000 Uiso D
H162 H 0.030(2) 0.4437(13) 0.4285(7) 0.0375 1.0000 Uiso D
O17 O 0.51121(13) 0.28067(9) 0.63089(4) 0.0276 1.0000 Uani D
H171 H 0.561(2) 0.2769(16) 0.6583(7) 0.0428 1.0000 Uiso D
H172 H 0.541(2) 0.2264(14) 0.6118(7) 0.0432 1.0000 Uiso D

loop_
_atom_site_aniso_label
_atom_site_aniso_U_11
_atom_site_aniso_U_22
_atom_site_aniso_U_33
_atom_site_aniso_U_23
_atom_site_aniso_U_13
_atom_site_aniso_U_12
Mg1 0.0129(3) 0.0136(3) 0.0211(3) 0.0007(2) 0.0020(2) 0.0000(2)
O2 0.0200(4) 0.0149(4) 0.0222(5) -0.0002(4) 0.0064(4) -0.0012(4)
O3 0.0218(5) 0.0161(4) 0.0315(6) -0.0018(4) 0.0108(4) -0.0014(4)
O4 0.0181(4) 0.0244(5) 0.0276(5) 0.0076(4) 0.0024(4) 0.0038(4)
O5 0.0146(4) 0.0185(4) 0.0197(5) -0.0003(4) 0.0001(4) 0.0015(3)
B6 0.0141(6) 0.0150(6) 0.0181(7) 0.0002(5) 0.0002(5) 0.0000(5)
O7 0.0224(4) 0.0172(4) 0.0201(5) -0.0035(4) 0.0017(4) -0.0009(4)
C8 0.0456(9) 0.0247(7) 0.0196(7) -0.0049(6) -0.0001(7) 0.0081(7)
C9 0.0271(7) 0.0310(7) 0.0182(6) 0.0023(6) 0.0008(5) 0.0113(6)
C10 0.0131(5) 0.0272(7) 0.0178(6) 0.0040(5) -0.0007(5) 0.0022(5)
C11 0.0233(7) 0.0355(8) 0.0253(7) 0.0089(6) -0.0028(6) -0.0074(6)
C12 0.0273(8) 0.0561(10) 0.0309(8) 0.0219(8) -0.0019(6) -0.0111(7)
C13 0.0336(8) 0.0725(12) 0.0237(8) 0.0197(9) 0.0095(7) 0.0078(9)
C14 0.0460(9) 0.0533(10) 0.0204(8) 0.0028(7) 0.0076(7) 0.0189(8)
O15 0.0174(4) 0.0198(4) 0.0156(4) 0.0019(4) -0.0001(4) -0.0006(4)
O16 0.0199(5) 0.0248(5) 0.0278(5) 0.0058(4) -0.0024(4) -0.0001(4)
O17 0.0278(5) 0.0304(5) 0.0245(5) 0.0022(4) -0.0025(4) 0.0024(4)

loop_
_atom_type_symbol
_atom_type_scat_dispersion_real
_atom_type_scat_dispersion_imag
_atom_type_scat_Cromer_Mann_a1
_atom_type_scat_Cromer_Mann_b1
_atom_type_scat_Cromer_Mann_a2
_atom_type_scat_Cromer_Mann_b2
_atom_type_scat_Cromer_Mann_a3
_atom_type_scat_Cromer_Mann_b3
_atom_type_scat_Cromer_Mann_a4
_atom_type_scat_Cromer_Mann_b4
_atom_type_scat_Cromer_Mann_c
_atom_type_scat_source
C 0.0033 0.0016 2.3100 20.8439 1.0200 10.2075 1.5886 0.5687 0.8650 51.6512 0.2156 'International Tables Vol C 4.2.6.8 and 6.1.1.4'
H 0.0000 0.0000 0.4930 10.5109 0.3229 26.1257 0.1402 3.1424 0.0408 57.7998 0.0030 'International Tables Vol C 4.2.6.8 and 6.1.1.4'
O 0.0106 0.0060 3.0485 13.2771 2.2868 5.7011 1.5463 0.3239 0.8670 32.9089 0.2508 'International Tables Vol C 4.2.6.8 and 6.1.1.4'
B 0.0013 0.0007 2.0545 23.2185 1.3326 1.0210 1.0979 60.3498 0.7068 0.1403 -0.1932 'International Tables Vol C 4.2.6.8 and 6.1.1.4'
Mg 0.0486 0.0363 5.4204 2.8275 2.1735 79.2611 1.2269 0.3808 2.3073 7.1937 0.8584 'International Tables Vol C 4.2.6.8 and 6.1.1.4'

loop_
_montpellier_diffrn_reflns_class_number
_montpellier_diffrn_reflns_class_d_res_high
_montpellier_diffrn_reflns_class_d_res_low
_montpellier_diffrn_reflns_class_redundancy
_montpellier_diffrn_reflns_class_av_i/ui
_diffrn_reflns_class_av_R_eq
_montpellier_diffrn_reflns_class_completeness_shell
_montpellier_diffrn_reflns_class_cumul_completeness
0 100.0 1.70 7.0 118.71 0.016 97.4 97.43
1 1.70 1.33 6.5 53.89 0.022 100.0 98.70
2 1.33 1.15 6.1 42.71 0.028 100.0 99.13
3 1.15 1.04 5.6 27.86 0.037 100.0 99.34
4 1.04 0.96 5.1 20.93 0.045 100.0 99.47
5 0.96 0.91 4.7 15.67 0.059 100.0 99.56
6 0.91 0.86 4.4 13.43 0.076 100.0 99.62
7 0.86 0.82 4.1 11.50 0.091 100.0 99.67
8 0.82 0.79 3.5 8.94 0.107 98.3 99.51
9 0.79 0.73 1.7 5.62 0.111 48.9 90.14

loop_
_geom_angle_atom_site_label_1
_geom_angle_site_symmetry_1
_geom_angle_atom_site_label_2
_geom_angle_atom_site_label_3
_geom_angle_site_symmetry_3
_geom_angle
_geom_angle_publ_flag
O2 2_666 Mg1 O3 2_666 89.06(4) yes
O2 2_666 Mg1 O4 2_666 87.50(4) yes
O3 2_666 Mg1 O4 2_666 90.18(4) yes
O2 2_666 Mg1 O2 . 179.994 yes
O3 2_666 Mg1 O2 . 90.94(4) yes
O4 2_666 Mg1 O2 . 92.50(4) yes
O2 2_666 Mg1 O3 . 90.94(4) yes
O3 2_666 Mg1 O3 . 179.994 yes
O4 2_666 Mg1 O3 . 89.82(4) yes
O2 . Mg1 O3 . 89.06(4) yes
O2 2_666 Mg1 O4 . 92.50(4) yes
O3 2_666 Mg1 O4 . 89.82(4) yes
O4 2_666 Mg1 O4 . 179.995 yes
O2 . Mg1 O4 . 87.50(4) yes
O3 . Mg1 O4 . 90.18(4) yes
Mg1 . O2 H21 . 123.6(12) no
Mg1 . O2 H22 . 118.3(12) no
H21 . O2 H22 . 105.2(17) no
Mg1 . O3 H31 . 122.7(13) no
Mg1 . O3 H32 . 129.7(13) no
H31 . O3 H32 . 107.3(18) no
Mg1 . O4 H41 . 122.7(13) no
Mg1 . O4 H42 . 119.7(13) no
H41 . O4 H42 . 106.5(18) no
B6 . O5 H51 . 110.9(12) no
O5 . B6 O7 . 109.34(10) yes
O5 . B6 C10 . 115.67(10) yes
O7 . B6 C10 . 101.59(10) yes
O5 . B6 O15 . 106.81(10) yes
O7 . B6 O15 . 110.31(10) yes
C10 . B6 O15 . 113.01(10) yes
B6 . O7 C8 . 112.15(10) yes
O7 . C8 C9 . 106.56(11) yes
O7 . C8 H81 . 110.2(9) no
C9 . C8 H81 . 110.8(9) no
O7 . C8 H82 . 108.3(9) no
C9 . C8 H82 . 112.8(9) no
H81 . C8 H82 . 108.2(11) no
C8 . C9 C10 . 111.27(12) yes
C8 . C9 C14 . 127.23(14) yes
C10 . C9 C14 . 121.50(15) yes
B6 . C10 C9 . 108.30(11) yes
B6 . C10 C11 . 132.78(13) yes
C9 . C10 C11 . 118.91(13) yes
C10 . C11 C12 . 119.72(15) yes
C10 . C11 H111 . 120.3(8) no
C12 . C11 H111 . 120.0(8) no
C11 . C12 C13 . 120.33(16) yes
C11 . C12 H121 . 118.8(9) no
C13 . C12 H121 . 120.9(9) no
C12 . C13 C14 . 120.72(15) yes
C12 . C13 H131 . 118.9(9) no
C14 . C13 H131 . 120.3(9) no
C9 . C14 C13 . 118.77(16) yes
C9 . C14 H141 . 118.4(9) no
C13 . C14 H141 . 122.8(9) no
B6 . O15 H151 . 115.2(12) no
H161 . O16 H162 . 106.6(19) no
H171 . O17 H172 . 106.6(19) no

loop_
_geom_bond_atom_site_label_1
_geom_bond_atom_site_label_2
_geom_bond_site_symmetry_2
_geom_bond_distance
_geom_bond_publ_flag
Mg1 O2 2_666 2.0520(9) yes
Mg1 O3 2_666 2.0635(10) yes
Mg1 O4 2_666 2.0951(10) yes
Mg1 O2 . 2.0520(9) yes
Mg1 O3 . 2.0635(10) yes
Mg1 O4 . 2.0951(10) yes
O2 H21 . 0.820(14) no
O2 H22 . 0.817(14) no
O3 H31 . 0.821(14) no
O3 H32 . 0.813(14) no
O4 H41 . 0.813(14) no
O4 H42 . 0.834(14) no
O5 B6 . 1.4856(16) yes
O5 H51 . 0.799(13) no
B6 O7 . 1.5144(16) yes
B6 C10 . 1.6076(18) yes
B6 O15 . 1.4718(16) yes
O7 C8 . 1.4310(17) yes
C8 C9 . 1.505(2) yes
C8 H81 . 0.969(14) no
C8 H82 . 1.006(14) no
C9 C10 . 1.3904(19) yes
C9 C14 . 1.397(2) yes
C10 C11 . 1.397(2) yes
C11 C12 . 1.395(2) yes
C11 H111 . 0.971(13) no
C12 C13 . 1.387(3) yes
C12 H121 . 0.948(14) no
C13 C14 . 1.380(3) yes
C13 H131 . 0.932(14) no
C14 H141 . 0.947(14) no
O15 H151 . 0.826(13) no
O16 H161 . 0.809(14) no
O16 H162 . 0.837(14) no
O17 H171 . 0.794(15) no
O17 H172 . 0.847(14) no

loop_
_geom_hbond_atom_site_label_D
_geom_hbond_atom_site_label_H
_geom_hbond_atom_site_label_A
_geom_hbond_site_symmetry_A
_geom_hbond_angle_DHA
_geom_hbond_distance_DH
_geom_hbond_distance_HA
_geom_hbond_distance_DA
_geom_hbond_publ_flag
O2 H21 O15 7_556 169.8(17) 0.820 1.848 2.660(2) yes
O2 H22 O5 . 175.8(17) 0.817 1.842 2.657(2) yes
O3 H31 O5 8_555 179.9(18) 0.821 1.952 2.773(2) yes
O3 H32 O7 . 170.6(18) 0.813 1.967 2.772(2) yes
O4 H41 O15 2_566 174.2(18) 0.813 1.946 2.756(2) yes
O4 H42 O17 2_666 166.1(17) 0.834 1.967 2.784(2) yes
O15 H151 O16 . 169.0(17) 0.826 2.027 2.842(2) yes
O5 H51 O17 . 152.8(16) 0.799 2.094 2.829(2) yes
O16 H161 O2 . 149.1(18) 0.809 2.074 2.800(2) yes
O16 H162 O7 2_566 163.9(18) 0.837 1.913 2.727(2) yes
O17 H172 O16 7_556 166.4(20) 0.847 1.918 2.748(2) yes
